data_4317721
loop_
_publ_author_name
'Christina Hauser'
'Eckhard Bill'
'R. H. Holm'

_publ_contact_author
;
        R.H. Holm
        Department of Chemistry and Chemical Biology
        Harvard University
        Cambridge, MA 02138
        USA
;
_publ_contact_author_email holm@chemistry.harvard.edu
_publ_contact_author_fax '+1 (617) 496-9289'
_publ_contact_author_phone '+1 (617) 495-0853'
_publ_section_title
;
 Single- and Double-Cubane Clusters in the Multiple Oxidation States
 [VFe3S4]3+,2+,1+
;
_journal_name_full 'Inorganic Chemistry'
_journal_page_first 1615
_journal_page_last 1624
_journal_paper_doi 10.1021/ic011011b
_journal_volume 41
_journal_year 2002
_chemical_formula_moiety '(C27 H55 B Fe3 N6 P3 S4 V) (F6 P)'
_chemical_formula_sum 'C27 H55 B F6 Fe3 N6 P4 S4 V'
_chemical_formula_weight 1059.19
_chemical_name_systematic
;

  ?

;
_space_group_IT_number 61
_symmetry_cell_setting orthorhombic
_symmetry_space_group_name_Hall '-P 2ac 2ab'
_symmetry_space_group_name_H-M 'P b c a'
_atom_sites_solution_hydrogens geom
_atom_sites_solution_primary direct
_atom_sites_solution_secondary difmap
_audit_creation_method SHELXL-97
_cell_angle_alpha 90.00
_cell_angle_beta 90.00
_cell_angle_gamma 90.00
_cell_formula_units_Z 8
_cell_length_a 21.0595(12)
_cell_length_b 19.8083(11)
_cell_length_c 21.1137(12)
_cell_measurement_temperature 213(2)
_cell_volume 8807.6(9)
_computing_cell_refinement 'SMART, Version 5.618 (Bruker AXS, 2000)'
_computing_data_collection 'SMART, Version 5.618 (Bruker AXS, 2000)'
_computing_data_reduction 'SAINT+, Version 6.02 (Bruker AXS, 1999)'
_computing_molecular_graphics SHELXTL
_computing_publication_material 'SHELXL-97 (Sheldrick, 1997)'
_computing_structure_refinement 'SHELXL-97 (Sheldrick, 1997)'
_computing_structure_solution 'SHELXS-97 (Sheldrick, 1990)'
_diffrn_ambient_temperature 213(2)
_diffrn_measured_fraction_theta_full 0.984
_diffrn_measured_fraction_theta_max 0.984
_diffrn_measurement_device_type 'Bruker SMART CCD area detector system'
_diffrn_measurement_method '\o, 0.3 deg/frame'
_diffrn_radiation_monochromator graphite
_diffrn_radiation_source 'fine-focus sealed tube'
_diffrn_radiation_type MoK\a
_diffrn_radiation_wavelength 0.71073
_diffrn_reflns_av_R_equivalents 0.0927
_diffrn_reflns_av_sigmaI/netI 0.0718
_diffrn_reflns_limit_h_max 28
_diffrn_reflns_limit_h_min -27
_diffrn_reflns_limit_k_max 17
_diffrn_reflns_limit_k_min -26
_diffrn_reflns_limit_l_max 27
_diffrn_reflns_limit_l_min -26
_diffrn_reflns_number 56341
_diffrn_reflns_theta_full 28.31
_diffrn_reflns_theta_max 28.31
_diffrn_reflns_theta_min 1.71
_diffrn_standards_decay_% '< 2'
_exptl_absorpt_coefficient_mu 1.564
_exptl_absorpt_correction_type empirical
_exptl_absorpt_process_details 'performed by SADABS'
_exptl_crystal_colour black
_exptl_crystal_density_diffrn 1.598
_exptl_crystal_density_method 'not measured'
_exptl_crystal_description block
_exptl_crystal_F_000 4344
_exptl_crystal_size_max 0.3
_exptl_crystal_size_mid 0.3
_exptl_crystal_size_min 0.2
_refine_diff_density_max 1.168
_refine_diff_density_min -1.142
_refine_diff_density_rms 0.122
_refine_ls_extinction_method none
_refine_ls_goodness_of_fit_ref 1.017
_refine_ls_hydrogen_treatment riding
_refine_ls_matrix_type full
_refine_ls_number_parameters 447
_refine_ls_number_reflns 10788
_refine_ls_number_restraints 8
_refine_ls_restrained_S_all 1.017
_refine_ls_R_factor_all 0.1225
_refine_ls_R_factor_gt 0.0637
_refine_ls_shift/su_max 0.001
_refine_ls_shift/su_mean 0.000
_refine_ls_structure_factor_coef Fsqd
_refine_ls_weighting_details 'calc w=1/[\s^2^(Fo^2^)+(0.0639P)^2^+32.5276P] where P=(Fo^2^+2Fc^2^)/3'
_refine_ls_weighting_scheme calc
_refine_ls_wR_factor_gt 0.1411
_refine_ls_wR_factor_ref 0.1681
_reflns_number_gt 6468
_reflns_number_total 10788
_reflns_threshold_expression >2sigma(I)
_cod_data_source_file ic011011b_3.cif
_cod_data_source_block '[4][PF6]'
_cod_database_code 4317721

loop_
_symmetry_equiv_pos_as_xyz
'x, y, z'
'-x+1/2, -y, z+1/2'
'-x, y+1/2, -z+1/2'
'x+1/2, -y+1/2, -z'
'-x, -y, -z'
'x-1/2, y, -z-1/2'
'x, -y-1/2, z-1/2'
'-x-1/2, y-1/2, z'

loop_
_atom_site_label
_atom_site_type_symbol
_atom_site_fract_x
_atom_site_fract_y
_atom_site_fract_z
_atom_site_U_iso_or_equiv
_atom_site_adp_type
_atom_site_occupancy
_atom_site_symmetry_multiplicity
_atom_site_calc_flag
_atom_site_refinement_flags
_atom_site_disorder_assembly
_atom_site_disorder_group
V1 V 0.05168(4) 0.71014(4) 0.20133(4) 0.02200(19) Uani 1 1 d . . .
Fe1 Fe 0.02232(4) 0.77731(4) 0.31008(3) 0.02595(18) Uani 1 1 d . . .
Fe2 Fe 0.04241(4) 0.84629(4) 0.20740(4) 0.02623(18) Uani 1 1 d . . .
Fe3 Fe -0.06133(3) 0.77558(4) 0.21826(3) 0.02568(17) Uani 1 1 d . . .
S1 S 0.11522(6) 0.78565(7) 0.25892(6) 0.0291(3) Uani 1 1 d . . .
S2 S -0.00068(6) 0.78312(7) 0.13109(6) 0.0279(3) Uani 1 1 d . . .
S3 S -0.02891(6) 0.68659(6) 0.27481(6) 0.0270(3) Uani 1 1 d . . .
S4 S -0.03626(7) 0.86526(7) 0.27833(7) 0.0327(3) Uani 1 1 d . . .
P1 P 0.03028(7) 0.78788(8) 0.42158(7) 0.0341(3) Uani 1 1 d . . .
P2 P 0.06641(7) 0.95936(7) 0.17955(7) 0.0295(3) Uani 1 1 d . . .
P3 P -0.17172(7) 0.77687(8) 0.19171(9) 0.0425(4) Uani 1 1 d . . .
P4 P 0.26295(10) 0.91849(11) -0.01954(10) 0.0582(5) Uiso 1 1 d . . .
N1 N 0.1072(2) 0.6292(2) 0.2451(2) 0.0276(10) Uani 1 1 d . . .
N2 N 0.1294(2) 0.7029(2) 0.1328(2) 0.0278(10) Uani 1 1 d . . .
N3 N 0.0139(2) 0.6275(2) 0.1435(2) 0.0293(10) Uani 1 1 d . . .
N4 N 0.1302(2) 0.5769(2) 0.2111(2) 0.0334(11) Uani 1 1 d . . .
N5 N 0.1522(2) 0.6422(2) 0.1135(2) 0.0324(10) Uani 1 1 d . . .
N6 N 0.0522(2) 0.5767(2) 0.1225(2) 0.0322(10) Uani 1 1 d . . .
B1 B 0.1232(3) 0.5761(3) 0.1379(3) 0.0368(16) Uani 1 1 d . . .
H1B H 0.1446 0.5364 0.1191 0.044 Uiso 1 1 calc R . .
C1 C 0.1270(3) 0.6187(3) 0.3045(3) 0.0348(13) Uani 1 1 d . . .
H1A H 0.1184 0.6477 0.3387 0.042 Uiso 1 1 calc R . .
C2 C 0.1615(3) 0.5604(3) 0.3090(3) 0.0414(15) Uani 1 1 d . . .
H2A H 0.1800 0.5418 0.3455 0.050 Uiso 1 1 calc R . .
C3 C 0.1631(3) 0.5350(3) 0.2487(3) 0.0381(14) Uani 1 1 d . . .
H3A H 0.1836 0.4951 0.2359 0.046 Uiso 1 1 calc R . .
C4 C 0.1647(2) 0.7501(3) 0.1045(3) 0.0324(12) Uani 1 1 d . . .
H4A H 0.1594 0.7969 0.1096 0.039 Uiso 1 1 calc R . .
C5 C 0.2103(3) 0.7198(4) 0.0664(3) 0.0422(15) Uani 1 1 d . . .
H5A H 0.2411 0.7413 0.0413 0.051 Uiso 1 1 calc R . .
C6 C 0.2006(3) 0.6517(3) 0.0733(3) 0.0407(15) Uani 1 1 d . . .
H6A H 0.2240 0.6174 0.0531 0.049 Uiso 1 1 calc R . .
C7 C -0.0435(3) 0.6143(3) 0.1205(3) 0.0327(12) Uani 1 1 d . . .
H7A H -0.0795 0.6413 0.1276 0.039 Uiso 1 1 calc R . .
C8 C -0.0434(3) 0.5556(3) 0.0848(3) 0.0393(14) Uani 1 1 d . . .
H8A H -0.0778 0.5355 0.0637 0.047 Uiso 1 1 calc R . .
C9 C 0.0180(3) 0.5337(3) 0.0872(3) 0.0411(15) Uani 1 1 d . . .
H9A H 0.0338 0.4947 0.0673 0.049 Uiso 1 1 calc R . .
C10 C -0.0472(3) 0.7956(4) 0.4595(3) 0.058(2) Uani 1 1 d . . .
H10A H -0.0418 0.7870 0.5049 0.070 Uiso 1 1 calc R . .
H10B H -0.0614 0.8425 0.4550 0.070 Uiso 1 1 calc R . .
C11 C -0.0986(4) 0.7506(5) 0.4356(4) 0.080(3) Uani 1 1 d . . .
H11A H -0.1373 0.7592 0.4591 0.120 Uiso 1 1 calc R . .
H11B H -0.0861 0.7039 0.4411 0.120 Uiso 1 1 calc R . .
H11C H -0.1058 0.7596 0.3910 0.120 Uiso 1 1 calc R . .
C12 C 0.0734(3) 0.7226(3) 0.4640(3) 0.0447(15) Uani 1 1 d . . .
H12A H 0.1164 0.7198 0.4463 0.054 Uiso 1 1 calc R . .
H12B H 0.0776 0.7366 0.5083 0.054 Uiso 1 1 calc R . .
C13 C 0.0445(4) 0.6528(3) 0.4627(3) 0.0566(19) Uani 1 1 d . . .
H13A H 0.0711 0.6220 0.4866 0.085 Uiso 1 1 calc R . .
H13B H 0.0414 0.6374 0.4192 0.085 Uiso 1 1 calc R . .
H13C H 0.0025 0.6542 0.4814 0.085 Uiso 1 1 calc R . .
C14 C 0.0716(4) 0.8660(3) 0.4449(3) 0.0530(18) Uani 1 1 d . . .
H14A H 0.0470 0.9047 0.4295 0.064 Uiso 1 1 calc R . .
H14B H 0.0725 0.8685 0.4912 0.064 Uiso 1 1 calc R . .
C15 C 0.1378(4) 0.8721(4) 0.4208(4) 0.068(2) Uani 1 1 d . . .
H15A H 0.1560 0.9145 0.4352 0.102 Uiso 1 1 calc R . .
H15B H 0.1375 0.8711 0.3749 0.102 Uiso 1 1 calc R . .
H15C H 0.1630 0.8349 0.4367 0.102 Uiso 1 1 calc R . .
C16 C -0.0051(3) 1.0037(3) 0.1550(3) 0.0406(15) Uani 1 1 d . . .
H16A H -0.0370 0.9997 0.1885 0.049 Uiso 1 1 calc R . .
H16B H 0.0049 1.0517 0.1500 0.049 Uiso 1 1 calc R . .
C17 C -0.0330(4) 0.9777(4) 0.0938(4) 0.065(2) Uani 1 1 d . . .
H17A H -0.0708 1.0033 0.0835 0.097 Uiso 1 1 calc R . .
H17B H -0.0440 0.9304 0.0986 0.097 Uiso 1 1 calc R . .
H17C H -0.0021 0.9825 0.0601 0.097 Uiso 1 1 calc R . .
C18 C 0.0938(3) 1.0079(3) 0.2479(3) 0.0420(15) Uani 1 1 d . . .
H18A H 0.0954 1.0558 0.2364 0.050 Uiso 1 1 calc R . .
H18B H 0.0630 1.0029 0.2823 0.050 Uiso 1 1 calc R . .
C19 C 0.1585(4) 0.9864(4) 0.2715(4) 0.061(2) Uani 1 1 d . . .
H19A H 0.1704 1.0139 0.3076 0.092 Uiso 1 1 calc R . .
H19B H 0.1895 0.9922 0.2380 0.092 Uiso 1 1 calc R . .
H19C H 0.1571 0.9393 0.2840 0.092 Uiso 1 1 calc R . .
C20 C 0.1242(3) 0.9726(3) 0.1166(3) 0.0471(16) Uani 1 1 d . . .
H20A H 0.1650 0.9536 0.1301 0.057 Uiso 1 1 calc R . .
H20B H 0.1103 0.9474 0.0791 0.057 Uiso 1 1 calc R . .
C21 C 0.1344(4) 1.0462(4) 0.0978(4) 0.078(3) Uani 1 1 d . . .
H21A H 0.1657 1.0485 0.0641 0.117 Uiso 1 1 calc R . .
H21B H 0.1494 1.0715 0.1341 0.117 Uiso 1 1 calc R . .
H21C H 0.0947 1.0652 0.0830 0.117 Uiso 1 1 calc R . .
C22 C -0.1880(4) 0.7854(5) 0.1046(4) 0.072(2) Uani 1 1 d . . .
H22A H -0.1648 0.7500 0.0820 0.087 Uiso 1 1 calc R . .
H22B H -0.2334 0.7780 0.0972 0.087 Uiso 1 1 calc R . .
C23 C -0.1701(5) 0.8516(5) 0.0778(4) 0.083(3) Uani 1 1 d . . .
H23A H -0.1799 0.8523 0.0329 0.124 Uiso 1 1 calc R . .
H23B H -0.1250 0.8589 0.0839 0.124 Uiso 1 1 calc R . .
H23C H -0.1937 0.8870 0.0991 0.124 Uiso 1 1 calc R . .
C24 C -0.2151(4) 0.8468(4) 0.2255(4) 0.065(2) Uani 1 1 d . . .
H24A H -0.1979 0.8889 0.2083 0.078 Uiso 1 1 calc R . .
H24B H -0.2596 0.8435 0.2122 0.078 Uiso 1 1 calc R . .
C25 C -0.2127(4) 0.8502(4) 0.2990(4) 0.072(2) Uani 1 1 d . . .
H25A H -0.2369 0.8888 0.3135 0.108 Uiso 1 1 calc R . .
H25B H -0.1689 0.8547 0.3127 0.108 Uiso 1 1 calc R . .
H25C H -0.2307 0.8092 0.3166 0.108 Uiso 1 1 calc R . .
C26 C -0.2162(3) 0.6990(4) 0.2056(4) 0.064(2) Uani 1 1 d . . .
H26A H -0.2609 0.7070 0.1950 0.077 Uiso 1 1 calc R . .
H26B H -0.2002 0.6642 0.1767 0.077 Uiso 1 1 calc R . .
C27 C -0.2129(4) 0.6719(4) 0.2726(4) 0.074(2) Uani 1 1 d . . .
H27A H -0.2377 0.6307 0.2755 0.111 Uiso 1 1 calc R . .
H27B H -0.2298 0.7052 0.3017 0.111 Uiso 1 1 calc R . .
H27C H -0.1690 0.6623 0.2834 0.111 Uiso 1 1 calc R . .
F1 F 0.2877(3) 0.9416(3) -0.0866(3) 0.113(2) Uiso 1 1 d . A .
F2 F 0.2239(4) 0.8612(4) -0.0586(4) 0.099(3) Uiso 0.715(9) 1 d PU A 1
F2B F 0.1914(10) 0.9162(12) -0.0309(10) 0.099(3) Uiso 0.29 1 d PU A 2
F3 F 0.3016(6) 0.9723(6) 0.0084(5) 0.134(4) Uiso 0.715(9) 1 d PU A 1
F3B F 0.3384(14) 0.9337(15) 0.0136(13) 0.134(4) Uiso 0.29 1 d PU A 2
F4 F 0.2012(4) 0.9636(5) -0.0315(4) 0.105(3) Uiso 0.715(9) 1 d PU A 1
F4B F 0.2543(12) 0.9922(12) 0.0167(11) 0.105(3) Uiso 0.29 1 d PU A 2
F5 F 0.3198(5) 0.8688(5) -0.0133(5) 0.116(3) Uiso 0.715(9) 1 d PU A 1
F5B F 0.2891(12) 0.8446(13) -0.0264(12) 0.116(3) Uiso 0.29 1 d PU A 2
F6 F 0.2374(3) 0.8910(4) 0.0456(3) 0.125(2) Uiso 1 1 d . A .

loop_
_atom_site_aniso_label
_atom_site_aniso_U_11
_atom_site_aniso_U_22
_atom_site_aniso_U_33
_atom_site_aniso_U_23
_atom_site_aniso_U_13
_atom_site_aniso_U_12
V1 0.0225(4) 0.0205(4) 0.0230(4) -0.0005(3) -0.0001(3) 0.0003(3)
Fe1 0.0289(4) 0.0257(4) 0.0232(4) -0.0011(3) -0.0003(3) 0.0002(3)
Fe2 0.0282(4) 0.0203(4) 0.0303(4) 0.0007(3) 0.0016(3) -0.0015(3)
Fe3 0.0233(4) 0.0252(4) 0.0286(4) 0.0005(3) 0.0001(3) 0.0006(3)
S1 0.0258(7) 0.0293(7) 0.0322(7) -0.0025(6) -0.0028(5) -0.0033(5)
S2 0.0304(7) 0.0274(7) 0.0258(6) 0.0031(5) -0.0005(5) 0.0022(5)
S3 0.0282(7) 0.0245(6) 0.0283(7) 0.0021(5) 0.0030(5) -0.0021(5)
S4 0.0357(8) 0.0263(7) 0.0362(8) -0.0025(6) 0.0063(6) 0.0055(6)
P1 0.0374(8) 0.0383(9) 0.0265(7) -0.0062(6) -0.0018(6) 0.0048(7)
P2 0.0326(8) 0.0223(7) 0.0335(8) -0.0014(6) 0.0041(6) 0.0008(6)
P3 0.0258(8) 0.0363(8) 0.0654(11) 0.0083(8) -0.0007(7) -0.0006(7)
N1 0.029(2) 0.025(2) 0.029(2) 0.0017(19) -0.0008(19) 0.0018(18)
N2 0.027(2) 0.029(2) 0.027(2) -0.0015(19) 0.0034(18) 0.0025(18)
N3 0.031(2) 0.028(2) 0.029(2) -0.0005(19) 0.0024(19) 0.0020(19)
N4 0.034(3) 0.027(2) 0.039(3) -0.003(2) 0.001(2) 0.005(2)
N5 0.031(2) 0.039(3) 0.028(2) -0.007(2) 0.0040(19) 0.003(2)
N6 0.041(3) 0.025(2) 0.031(2) -0.0048(19) 0.000(2) 0.001(2)
B1 0.046(4) 0.029(3) 0.036(4) -0.010(3) 0.003(3) 0.013(3)
C1 0.038(3) 0.036(3) 0.031(3) 0.007(2) -0.004(2) -0.001(2)
C2 0.037(3) 0.041(3) 0.047(4) 0.017(3) -0.010(3) 0.004(3)
C3 0.034(3) 0.026(3) 0.054(4) 0.007(3) 0.000(3) 0.008(2)
C4 0.028(3) 0.037(3) 0.032(3) 0.003(2) -0.002(2) -0.006(2)
C5 0.026(3) 0.067(4) 0.034(3) -0.001(3) 0.003(2) -0.001(3)
C6 0.028(3) 0.060(4) 0.034(3) -0.007(3) 0.003(2) 0.012(3)
C7 0.037(3) 0.029(3) 0.033(3) 0.001(2) -0.001(2) -0.003(2)
C8 0.048(4) 0.034(3) 0.036(3) -0.003(3) -0.003(3) -0.014(3)
C9 0.058(4) 0.027(3) 0.038(3) -0.010(3) 0.000(3) -0.007(3)
C10 0.048(4) 0.084(6) 0.044(4) -0.013(4) 0.008(3) 0.009(4)
C11 0.051(5) 0.117(8) 0.072(6) -0.022(5) 0.023(4) -0.018(5)
C12 0.053(4) 0.050(4) 0.031(3) -0.004(3) -0.009(3) 0.004(3)
C13 0.084(6) 0.046(4) 0.040(4) 0.004(3) 0.002(4) 0.001(4)
C14 0.076(5) 0.039(4) 0.044(4) -0.017(3) -0.016(4) 0.002(3)
C15 0.087(6) 0.064(5) 0.051(4) 0.000(4) -0.015(4) -0.035(5)
C16 0.043(4) 0.026(3) 0.052(4) 0.002(3) -0.001(3) 0.008(3)
C17 0.074(5) 0.045(4) 0.075(5) -0.007(4) -0.036(4) 0.009(4)
C18 0.057(4) 0.026(3) 0.042(4) -0.009(3) -0.001(3) -0.001(3)
C19 0.074(5) 0.044(4) 0.066(5) -0.006(4) -0.024(4) -0.005(4)
C20 0.050(4) 0.041(4) 0.050(4) 0.003(3) 0.014(3) -0.004(3)
C21 0.098(7) 0.056(5) 0.081(6) 0.015(4) 0.040(5) -0.018(5)
C22 0.057(5) 0.091(7) 0.069(5) 0.000(5) -0.017(4) 0.007(5)
C23 0.091(7) 0.086(7) 0.071(6) 0.027(5) -0.023(5) -0.013(5)
C24 0.046(4) 0.050(4) 0.098(6) -0.009(4) 0.006(4) 0.014(3)
C25 0.064(5) 0.068(5) 0.083(6) 0.016(5) 0.039(5) 0.006(4)
C26 0.036(4) 0.063(5) 0.093(6) -0.012(5) -0.003(4) -0.013(3)
C27 0.060(5) 0.075(6) 0.086(6) 0.021(5) 0.012(5) -0.016(4)

loop_
_atom_type_symbol
_atom_type_description
_atom_type_scat_dispersion_real
_atom_type_scat_dispersion_imag
_atom_type_scat_source
C C 0.0033 0.0016 'International Tables Vol C Tables 4.2.6.8 and 6.1.1.4'
H H 0.0000 0.0000 'International Tables Vol C Tables 4.2.6.8 and 6.1.1.4'
B B 0.0013 0.0007 'International Tables Vol C Tables 4.2.6.8 and 6.1.1.4'
N N 0.0061 0.0033 'International Tables Vol C Tables 4.2.6.8 and 6.1.1.4'
F F 0.0171 0.0103 'International Tables Vol C Tables 4.2.6.8 and 6.1.1.4'
P P 0.1023 0.0942 'International Tables Vol C Tables 4.2.6.8 and 6.1.1.4'
S S 0.1246 0.1234 'International Tables Vol C Tables 4.2.6.8 and 6.1.1.4'
V V 0.3005 0.5294 'International Tables Vol C Tables 4.2.6.8 and 6.1.1.4'
Fe Fe 0.3463 0.8444 'International Tables Vol C Tables 4.2.6.8 and 6.1.1.4'

loop_
_geom_angle_atom_site_label_1
_geom_angle_atom_site_label_2
_geom_angle_atom_site_label_3
_geom_angle
_geom_angle_site_symmetry_1
_geom_angle_site_symmetry_3
_geom_angle_publ_flag
N1 V1 N2 80.30(17) . . ?
N1 V1 N3 83.20(16) . . ?
N2 V1 N3 81.59(16) . . ?
N1 V1 S3 87.78(12) . . ?
N2 V1 S3 164.72(12) . . ?
N3 V1 S3 87.57(12) . . ?
N1 V1 S2 165.74(13) . . ?
N2 V1 S2 88.54(12) . . ?
N3 V1 S2 86.43(12) . . ?
S3 V1 S2 101.56(6) . . ?
N1 V1 S1 86.78(12) . . ?
N2 V1 S1 87.58(12) . . ?
N3 V1 S1 166.32(13) . . ?
S3 V1 S1 101.34(6) . . ?
S2 V1 S1 101.70(6) . . ?
N1 V1 Fe2 138.45(12) . . ?
N2 V1 Fe2 98.68(12) . . ?
N3 V1 Fe2 138.12(12) . . ?
S3 V1 Fe2 96.58(4) . . ?
S2 V1 Fe2 51.84(4) . . ?
S1 V1 Fe2 51.80(4) . . ?
N1 V1 Fe1 97.07(12) . . ?
N2 V1 Fe1 139.33(12) . . ?
N3 V1 Fe1 138.77(12) . . ?
S3 V1 Fe1 51.38(4) . . ?
S2 V1 Fe1 97.19(5) . . ?
S1 V1 Fe1 51.79(4) . . ?
Fe2 V1 Fe1 57.13(3) . . ?
N1 V1 Fe3 139.20(12) . . ?
N2 V1 Fe3 140.24(12) . . ?
N3 V1 Fe3 96.40(12) . . ?
S3 V1 Fe3 51.54(4) . . ?
S2 V1 Fe3 51.78(4) . . ?
S1 V1 Fe3 97.27(5) . . ?
Fe2 V1 Fe3 57.22(3) . . ?
Fe1 V1 Fe3 57.36(3) . . ?
S3 Fe1 S4 105.14(6) . . ?
S3 Fe1 S1 108.76(6) . . ?
S4 Fe1 S1 106.24(6) . . ?
S3 Fe1 P1 116.00(6) . . ?
S4 Fe1 P1 105.54(6) . . ?
S1 Fe1 P1 114.25(6) . . ?
S3 Fe1 Fe2 102.98(5) . . ?
S4 Fe1 Fe2 55.26(4) . . ?
S1 Fe1 Fe2 54.31(4) . . ?
P1 Fe1 Fe2 140.47(5) . . ?
S3 Fe1 Fe3 54.23(4) . . ?
S4 Fe1 Fe3 54.38(4) . . ?
S1 Fe1 Fe3 103.37(5) . . ?
P1 Fe1 Fe3 141.63(5) . . ?
Fe2 Fe1 Fe3 59.92(3) . . ?
S3 Fe1 V1 55.49(4) . . ?
S4 Fe1 V1 104.64(5) . . ?
S1 Fe1 V1 55.37(4) . . ?
P1 Fe1 V1 149.81(5) . . ?
Fe2 Fe1 V1 61.09(3) . . ?
Fe3 Fe1 V1 61.49(3) . . ?
S1 Fe2 S2 109.23(6) . . ?
S1 Fe2 S4 105.65(6) . . ?
S2 Fe2 S4 105.83(6) . . ?
S1 Fe2 P2 118.90(6) . . ?
S2 Fe2 P2 115.92(6) . . ?
S4 Fe2 P2 99.40(6) . . ?
S1 Fe2 Fe1 54.67(4) . . ?
S2 Fe2 Fe1 103.97(5) . . ?
S4 Fe2 Fe1 54.28(4) . . ?
P2 Fe2 Fe1 137.65(5) . . ?
S1 Fe2 Fe3 104.12(5) . . ?
S2 Fe2 Fe3 54.65(4) . . ?
S4 Fe2 Fe3 54.37(4) . . ?
P2 Fe2 Fe3 135.13(5) . . ?
Fe1 Fe2 Fe3 60.47(3) . . ?
S1 Fe2 V1 55.74(4) . . ?
S2 Fe2 V1 55.73(4) . . ?
S4 Fe2 V1 104.44(5) . . ?
P2 Fe2 V1 156.11(5) . . ?
Fe1 Fe2 V1 61.78(3) . . ?
Fe3 Fe2 V1 61.90(3) . . ?
S3 Fe3 S2 108.45(6) . . ?
S3 Fe3 S4 104.50(6) . . ?
S2 Fe3 S4 106.06(6) . . ?
S3 Fe3 P3 115.49(6) . . ?
S2 Fe3 P3 111.11(6) . . ?
S4 Fe3 P3 110.64(6) . . ?
S3 Fe3 Fe2 102.41(5) . . ?
S2 Fe3 Fe2 54.20(4) . . ?
S4 Fe3 Fe2 55.06(4) . . ?
P3 Fe3 Fe2 142.07(5) . . ?
S3 Fe3 Fe1 53.83(4) . . ?
S2 Fe3 Fe1 102.90(5) . . ?
S4 Fe3 Fe1 54.10(4) . . ?
P3 Fe3 Fe1 145.79(6) . . ?
Fe2 Fe3 Fe1 59.61(3) . . ?
S3 Fe3 V1 55.26(4) . . ?
S2 Fe3 V1 55.19(4) . . ?
S4 Fe3 V1 104.14(5) . . ?
P3 Fe3 V1 145.16(6) . . ?
Fe2 Fe3 V1 60.88(3) . . ?
Fe1 Fe3 V1 61.15(3) . . ?
Fe2 S1 Fe1 71.01(5) . . ?
Fe2 S1 V1 72.46(5) . . ?
Fe1 S1 V1 72.84(5) . . ?
Fe2 S2 Fe3 71.15(5) . . ?
Fe2 S2 V1 72.43(5) . . ?
Fe3 S2 V1 73.03(5) . . ?
Fe1 S3 Fe3 71.94(5) . . ?
Fe1 S3 V1 73.13(5) . . ?
Fe3 S3 V1 73.21(5) . . ?
Fe1 S4 Fe3 71.51(5) . . ?
Fe1 S4 Fe2 70.46(5) . . ?
Fe3 S4 Fe2 70.57(5) . . ?
C12 P1 C10 106.9(4) . . ?
C12 P1 C14 103.3(3) . . ?
C10 P1 C14 103.6(4) . . ?
C12 P1 Fe1 117.5(2) . . ?
C10 P1 Fe1 112.4(2) . . ?
C14 P1 Fe1 111.9(2) . . ?
C16 P2 C20 106.0(3) . . ?
C16 P2 C18 103.4(3) . . ?
C20 P2 C18 106.9(3) . . ?
C16 P2 Fe2 110.5(2) . . ?
C20 P2 Fe2 117.4(2) . . ?
C18 P2 Fe2 111.6(2) . . ?
C24 P3 C26 108.9(4) . . ?
C24 P3 C22 103.0(4) . . ?
C26 P3 C22 98.0(4) . . ?
C24 P3 Fe3 114.0(3) . . ?
C26 P3 Fe3 116.8(3) . . ?
C22 P3 Fe3 114.1(3) . . ?
F3 P4 F2B 129.3(11) . . ?
F3 P4 F5 89.9(6) . . ?
F2B P4 F5 139.0(10) . . ?
F3 P4 F5B 121.3(11) . . ?
F2B P4 F5B 107.7(14) . . ?
F5 P4 F5B 31.6(9) . . ?
F3 P4 F6 95.2(5) . . ?
F2B P4 F6 77.8(8) . . ?
F5 P4 F6 88.3(5) . . ?
F5B P4 F6 83.0(9) . . ?
F3 P4 F1 88.1(5) . . ?
F2B P4 F1 101.2(9) . . ?
F5 P4 F1 90.3(5) . . ?
F5B P4 F1 94.1(9) . . ?
F6 P4 F1 176.4(4) . . ?
F3 P4 F4 96.3(6) . . ?
F2B P4 F4 35.7(8) . . ?
F5 P4 F4 173.6(5) . . ?
F5B P4 F4 142.4(11) . . ?
F6 P4 F4 93.0(4) . . ?
F1 P4 F4 88.0(4) . . ?
F3 P4 F2 173.2(5) . . ?
F2B P4 F2 53.2(9) . . ?
F5 P4 F2 89.5(5) . . ?
F5B P4 F2 58.7(10) . . ?
F6 P4 F2 91.6(4) . . ?
F1 P4 F2 85.1(4) . . ?
F4 P4 F2 84.2(5) . . ?
F3 P4 F4B 40.1(8) . . ?
F2B P4 F4B 89.4(12) . . ?
F5 P4 F4B 127.1(9) . . ?
F5B P4 F4B 154.4(12) . . ?
F6 P4 F4B 82.2(8) . . ?
F1 P4 F4B 101.3(8) . . ?
F4 P4 F4B 59.4(8) . . ?
F2 P4 F4B 142.4(9) . . ?
F3 P4 F3B 38.2(9) . . ?
F2B P4 F3B 163.2(13) . . ?
F5 P4 F3B 51.7(10) . . ?
F5B P4 F3B 83.1(13) . . ?
F6 P4 F3B 91.2(9) . . ?
F1 P4 F3B 90.5(9) . . ?
F4 P4 F3B 134.5(11) . . ?
F2 P4 F3B 141.0(10) . . ?
F4B P4 F3B 76.4(12) . . ?
C1 N1 N4 105.5(4) . . ?
C1 N1 V1 132.6(4) . . ?
N4 N1 V1 121.9(3) . . ?
C4 N2 N5 106.8(4) . . ?
C4 N2 V1 131.7(4) . . ?
N5 N2 V1 121.4(3) . . ?
C7 N3 N6 106.0(4) . . ?
C7 N3 V1 132.8(4) . . ?
N6 N3 V1 121.2(3) . . ?
C3 N4 N1 110.2(5) . . ?
C3 N4 B1 129.2(5) . . ?
N1 N4 B1 120.2(4) . . ?
C6 N5 N2 109.6(5) . . ?
C6 N5 B1 129.4(5) . . ?
N2 N5 B1 121.0(4) . . ?
C9 N6 N3 109.4(5) . . ?
C9 N6 B1 129.6(5) . . ?
N3 N6 B1 120.9(4) . . ?
N5 B1 N6 108.1(5) . . ?
N5 B1 N4 106.7(5) . . ?
N6 B1 N4 107.7(5) . . ?
N1 C1 C2 111.2(6) . . ?
C1 C2 C3 105.0(5) . . ?
N4 C3 C2 108.1(5) . . ?
N2 C4 C5 109.9(5) . . ?
C6 C5 C4 105.1(5) . . ?
N5 C6 C5 108.5(5) . . ?
N3 C7 C8 111.1(5) . . ?
C9 C8 C7 104.4(5) . . ?
N6 C9 C8 109.1(5) . . ?
C11 C10 P1 116.8(5) . . ?
C13 C12 P1 116.2(5) . . ?
C15 C14 P1 114.8(5) . . ?
C17 C16 P2 113.6(5) . . ?
C19 C18 P2 113.3(5) . . ?
C21 C20 P2 115.0(5) . . ?
C23 C22 P3 114.1(6) . . ?
C25 C24 P3 114.3(6) . . ?
C27 C26 P3 115.2(6) . . ?

loop_
_geom_bond_atom_site_label_1
_geom_bond_atom_site_label_2
_geom_bond_distance
_geom_bond_site_symmetry_2
_geom_bond_publ_flag
V1 N1 2.189(4) . ?
V1 N2 2.189(4) . ?
V1 N3 2.192(5) . ?
V1 S3 2.3462(15) . ?
V1 S2 2.3464(15) . ?
V1 S1 2.3464(15) . ?
V1 Fe2 2.7070(11) . ?
V1 Fe1 2.7248(11) . ?
V1 Fe3 2.7335(11) . ?
Fe1 S3 2.2244(15) . ?
Fe1 S4 2.2375(16) . ?
Fe1 S1 2.2409(15) . ?
Fe1 P1 2.3694(16) . ?
Fe1 Fe2 2.5972(10) . ?
Fe1 Fe3 2.6197(10) . ?
Fe2 S1 2.2309(16) . ?
Fe2 S2 2.2327(15) . ?
Fe2 S4 2.2646(16) . ?
Fe2 P2 2.3702(16) . ?
Fe2 Fe3 2.6052(11) . ?
Fe3 S3 2.2357(15) . ?
Fe3 S2 2.2452(15) . ?
Fe3 S4 2.2455(16) . ?
Fe3 P3 2.3915(17) . ?
P1 C12 1.817(6) . ?
P1 C10 1.823(7) . ?
P1 C14 1.842(7) . ?
P2 C16 1.818(6) . ?
P2 C20 1.821(6) . ?
P2 C18 1.828(6) . ?
P3 C24 1.805(7) . ?
P3 C26 1.829(8) . ?
P3 C22 1.879(8) . ?
P4 F3 1.465(11) . ?
P4 F2B 1.53(2) . ?
P4 F5 1.555(10) . ?
P4 F5B 1.57(2) . ?
P4 F6 1.573(7) . ?
P4 F1 1.576(7) . ?
P4 F4 1.597(9) . ?
P4 F2 1.626(8) . ?
P4 F4B 1.66(2) . ?
P4 F3B 1.76(3) . ?
N1 C1 1.337(7) . ?
N1 N4 1.351(6) . ?
N2 C4 1.336(7) . ?
N2 N5 1.357(6) . ?
N3 C7 1.329(7) . ?
N3 N6 1.362(6) . ?
N4 C3 1.342(7) . ?
N4 B1 1.552(8) . ?
N5 C6 1.341(7) . ?
N5 B1 1.532(8) . ?
N6 C9 1.341(7) . ?
N6 B1 1.531(8) . ?
C1 C2 1.368(8) . ?
C2 C3 1.370(9) . ?
C4 C5 1.390(8) . ?
C5 C6 1.372(9) . ?
C7 C8 1.386(8) . ?
C8 C9 1.364(9) . ?
C10 C11 1.491(11) . ?
C12 C13 1.510(9) . ?
C14 C15 1.488(11) . ?
C16 C17 1.510(9) . ?
C18 C19 1.512(9) . ?
C20 C21 1.526(9) . ?
C22 C23 1.476(11) . ?
C24 C25 1.554(11) . ?
C26 C27 1.513(11) . ?
